data_2233421
loop_
_publ_author_name
'Zeng, Ling'
'Wang, Qinglin'

_publ_section_title
;
 \m-Oxalato-\k^4^<i>O</i>^1^,<i>O</i>^2^:<i>O</i>^1'^,<i>O</i>^2'^-bis[diaqua(2,2'-bipyridyl-\k^2^<i>N</i>,<i>N</i>')zinc]
 bis[2-(1<i>H</i>-benzotriazol-1-yl)acetate] hexahydrate
;
_journal_coeditor_code CV5232
_journal_issue 2
_journal_name_full 'Acta Crystallographica Section E'
_journal_page_first m196
_journal_paper_doi 10.1107/S1600536812001778
_journal_volume 68
_journal_year 2012
_chemical_formula_iupac '[Zn2 (C2 O4) (C10 H8 N2 )2 (H2 O)4] (C8 H6 N3 O2)2, 6H2 O'
_chemical_formula_moiety 'C22 H24 N4 O8 Zn2 2+, 2(C8 H6 N3 O2 -), 6(H2 O)'
_chemical_formula_sum 'C38 H48 N10 O18 Zn2'
_chemical_formula_weight 1063.60
_chemical_name_systematic
;
\m-Oxalato-\k^4^<i>O</i>^1^,<i>O</i>^2^:<i>O</i>^1'^,<i>O</i>^2'^-
bis[diaqua(2,2'-bipyridyl-\k^2^<i>N</i>,<i>N</i>')zinc]
bis[2-(1<i>H</i>-benzotriazol-1-yl)acetate] hexahydrate
;
_space_group_IT_number 14
_symmetry_cell_setting monoclinic
_symmetry_space_group_name_Hall '-P 2ybc'
_symmetry_space_group_name_H-M 'P 1 21/c 1'
_atom_sites_solution_hydrogens geom
_atom_sites_solution_primary direct
_atom_sites_solution_secondary difmap
_cell_angle_alpha 90.00
_cell_angle_beta 92.233(2)
_cell_angle_gamma 90.00
_cell_formula_units_Z 2
_cell_length_a 16.791(2)
_cell_length_b 18.218(2)
_cell_length_c 7.7461(9)
_cell_measurement_reflns_used 721
_cell_measurement_temperature 295
_cell_measurement_theta_max 16.94
_cell_measurement_theta_min 2.43
_cell_volume 2367.7(5)
_computing_cell_refinement 'SAINT (Bruker, 2005)'
_computing_data_collection 'APEX2 (Bruker, 2005)'
_computing_data_reduction 'SAINT (Bruker, 2005)'
_computing_molecular_graphics 'SHELXTL (Sheldrick, 2008)'
_computing_publication_material 'SHELXTL (Sheldrick, 2008)'
_computing_structure_refinement 'SHELXL97 (Sheldrick, 2008)'
_computing_structure_solution 'SHELXS97 (Sheldrick, 2008)'
_diffrn_ambient_temperature 295
_diffrn_measured_fraction_theta_full 1.000
_diffrn_measured_fraction_theta_max 1.000
_diffrn_measurement_device_type 'Bruker APEXII CCD area-detector'
_diffrn_measurement_method '\f and \w scans'
_diffrn_radiation_monochromator graphite
_diffrn_radiation_source 'fine-focus sealed tube'
_diffrn_radiation_type MoK\a
_diffrn_radiation_wavelength 0.71073
_diffrn_reflns_av_R_equivalents 0.0921
_diffrn_reflns_av_sigmaI/netI 0.1097
_diffrn_reflns_limit_h_max 19
_diffrn_reflns_limit_h_min -19
_diffrn_reflns_limit_k_max 21
_diffrn_reflns_limit_k_min -14
_diffrn_reflns_limit_l_max 9
_diffrn_reflns_limit_l_min -8
_diffrn_reflns_number 12364
_diffrn_reflns_theta_full 25.05
_diffrn_reflns_theta_max 25.05
_diffrn_reflns_theta_min 1.21
_diffrn_standards_decay_% 0
_diffrn_standards_number 0
_exptl_absorpt_coefficient_mu 1.095
_exptl_absorpt_correction_T_max 0.8357
_exptl_absorpt_correction_T_min 0.7946
_exptl_absorpt_correction_type multi-scan
_exptl_absorpt_process_details '(SADABS; Sheldrick, 1996)'
_exptl_crystal_colour colourless
_exptl_crystal_density_diffrn 1.492
_exptl_crystal_density_method 'not measured'
_exptl_crystal_description block
_exptl_crystal_F_000 1100
_exptl_crystal_size_max 0.22
_exptl_crystal_size_mid 0.19
_exptl_crystal_size_min 0.17
_refine_diff_density_max 0.362
_refine_diff_density_min -0.344
_refine_ls_extinction_method none
_refine_ls_goodness_of_fit_ref 0.999
_refine_ls_hydrogen_treatment constr
_refine_ls_matrix_type full
_refine_ls_number_parameters 307
_refine_ls_number_reflns 4193
_refine_ls_number_restraints 0
_refine_ls_restrained_S_all 0.999
_refine_ls_R_factor_all 0.1174
_refine_ls_R_factor_gt 0.0541
_refine_ls_shift/su_max 0.001
_refine_ls_shift/su_mean 0.000
_refine_ls_structure_factor_coef Fsqd
_refine_ls_weighting_details 'calc w=1/[\s^2^(Fo^2^)+(0.0272P)^2^+0.0437P] where P=(Fo^2^+2Fc^2^)/3'
_refine_ls_weighting_scheme calc
_refine_ls_wR_factor_gt 0.0889
_refine_ls_wR_factor_ref 0.1110
_reflns_number_gt 2281
_reflns_number_total 4193
_reflns_threshold_expression I>2sigma(I)
_cod_data_source_file cv5232.cif
_cod_data_source_block I
_cod_original_sg_symbol_H-M 'P 21/c'
_cod_database_code 2233421
_cod_database_fobs_code 2233421

loop_
_symmetry_equiv_pos_as_xyz
'x, y, z'
'-x, y+1/2, -z+1/2'
'-x, -y, -z'
'x, -y-1/2, z-1/2'

loop_
_atom_site_type_symbol
_atom_site_label
_atom_site_fract_x
_atom_site_fract_y
_atom_site_fract_z
_atom_site_U_iso_or_equiv
_atom_site_adp_type
_atom_site_calc_flag
_atom_site_refinement_flags
_atom_site_occupancy
_atom_site_symmetry_multiplicity
Zn Zn1 0.08736(3) 0.56912(3) 0.76609(7) 0.03784(19) Uani d . 1 1
O O1 0.10766(17) 0.54817(17) 1.0267(4) 0.0483(9) Uani d . 1 1
H H1 0.1536 0.5424 1.0748 0.072 Uiso d R 1 1
H H2 0.0745 0.5505 1.1068 0.072 Uiso d R 1 1
O O2 -0.00201(17) 0.48940(17) 0.7246(4) 0.0383(8) Uani d . 1 1
O O3 0.18133(18) 0.49957(18) 0.7310(4) 0.0555(10) Uani d . 1 1
H H3 0.2113 0.4760 0.8025 0.083 Uiso d R 1 1
H H4 0.1885 0.4809 0.6322 0.083 Uiso d R 1 1
O O4 0.07157(17) 0.56750(17) 0.4867(4) 0.0390(8) Uani d . 1 1
O O5 0.1949(2) 0.4297(2) 0.4293(4) 0.0653(11) Uani d . 1 1
H H20 0.2112 0.4586 0.3520 0.098 Uiso d R 1 1
H H19 0.2295 0.3957 0.4355 0.098 Uiso d R 1 1
O O6 0.3061(2) 0.3209(2) 0.4586(5) 0.0900(14) Uani d . 1 1
H H21 0.3154 0.3293 0.5654 0.135 Uiso d R 1 1
H H22 0.3118 0.2745 0.4541 0.135 Uiso d R 1 1
O O7 0.3566(2) 0.31526(19) 0.8153(4) 0.0694(11) Uani d . 1 1
H H23 0.3347 0.3469 0.8786 0.104 Uiso d R 1 1
H H24 0.4063 0.3241 0.8240 0.104 Uiso d R 1 1
O O8 0.25638(19) 0.5197(2) 0.1510(4) 0.0537(10) Uani d . 1 1
O O9 0.27760(19) 0.4289(2) -0.0328(4) 0.0565(10) Uani d . 1 1
N N1 0.0028(2) 0.6530(2) 0.8248(5) 0.0403(10) Uani d . 1 1
N N2 0.1533(2) 0.6665(2) 0.7435(5) 0.0389(10) Uani d . 1 1
N N3 0.4175(2) 0.5278(2) 0.2341(5) 0.0464(11) Uani d . 1 1
N N4 0.4561(3) 0.5771(3) 0.1360(5) 0.0610(13) Uani d . 1 1
N N5 0.4813(3) 0.6316(3) 0.2316(6) 0.0641(14) Uani d . 1 1
C C1 -0.0722(3) 0.6424(3) 0.8689(7) 0.0564(15) Uani d . 1 1
H H1A -0.0907 0.5944 0.8752 0.068 Uiso calc R 1 1
C C2 -0.1237(3) 0.6982(3) 0.9056(8) 0.0672(18) Uani d . 1 1
H H2A -0.1756 0.6887 0.9371 0.081 Uiso calc R 1 1
C C3 -0.0953(3) 0.7691(3) 0.8937(7) 0.0691(18) Uani d . 1 1
H H3A -0.1284 0.8088 0.9154 0.083 Uiso calc R 1 1
C C4 -0.0182(3) 0.7806(3) 0.8497(7) 0.0583(16) Uani d . 1 1
H H4A 0.0016 0.8281 0.8423 0.070 Uiso calc R 1 1
C C5 0.0301(3) 0.7216(3) 0.8165(6) 0.0396(13) Uani d . 1 1
C C6 0.1144(3) 0.7296(3) 0.7702(5) 0.0371(12) Uani d . 1 1
C C7 0.1519(3) 0.7963(3) 0.7562(6) 0.0530(15) Uani d . 1 1
H H7 0.1242 0.8392 0.7782 0.064 Uiso calc R 1 1
C C8 0.2308(3) 0.8002(3) 0.7098(7) 0.0622(16) Uani d . 1 1
H H8 0.2564 0.8452 0.6995 0.075 Uiso calc R 1 1
C C9 0.2693(3) 0.7360(3) 0.6799(7) 0.0671(17) Uani d . 1 1
H H9 0.3221 0.7363 0.6479 0.080 Uiso calc R 1 1
C C10 0.2292(3) 0.6708(3) 0.6975(7) 0.0551(15) Uani d . 1 1
H H10 0.2563 0.6274 0.6763 0.066 Uiso calc R 1 1
C C11 0.0221(3) 0.5225(3) 0.4331(6) 0.0340(12) Uani d . 1 1
C C12 0.2985(3) 0.4722(3) 0.0863(6) 0.0417(13) Uani d . 1 1
C C13 0.3843(3) 0.4627(3) 0.1566(7) 0.0503(14) Uani d . 1 1
H H13A 0.3857 0.4237 0.2419 0.060 Uiso calc R 1 1
H H13B 0.4173 0.4477 0.0628 0.060 Uiso calc R 1 1
C C14 0.4181(3) 0.5520(3) 0.4017(6) 0.0436(14) Uani d . 1 1
C C15 0.3893(3) 0.5221(3) 0.5522(7) 0.0544(15) Uani d . 1 1
H H15 0.3615 0.4780 0.5526 0.065 Uiso calc R 1 1
C C16 0.4046(3) 0.5618(4) 0.6991(7) 0.0648(17) Uani d . 1 1
H H16 0.3867 0.5441 0.8033 0.078 Uiso calc R 1 1
C C17 0.4460(3) 0.6276(4) 0.6982(8) 0.0690(19) Uani d . 1 1
H H17 0.4556 0.6522 0.8022 0.083 Uiso calc R 1 1
C C18 0.4729(3) 0.6575(3) 0.5508(8) 0.0623(17) Uani d . 1 1
H H18 0.4992 0.7024 0.5512 0.075 Uiso calc R 1 1
C C19 0.4590(3) 0.6175(3) 0.3982(7) 0.0494(14) Uani d . 1 1

loop_
_atom_site_aniso_label
_atom_site_aniso_U_11
_atom_site_aniso_U_22
_atom_site_aniso_U_33
_atom_site_aniso_U_12
_atom_site_aniso_U_13
_atom_site_aniso_U_23
Zn1 0.0404(3) 0.0329(3) 0.0401(3) 0.0014(3) 0.0005(2) -0.0017(3)
O1 0.0378(19) 0.069(3) 0.0375(19) 0.0022(18) -0.0002(16) 0.0059(18)
O2 0.0428(19) 0.042(2) 0.0297(19) -0.0046(17) -0.0003(15) 0.0015(16)
O3 0.067(2) 0.058(3) 0.041(2) 0.027(2) -0.0024(18) -0.0063(18)
O4 0.0385(18) 0.0355(19) 0.043(2) -0.0073(18) 0.0026(15) 0.0050(17)
O5 0.077(3) 0.071(3) 0.049(2) 0.011(2) 0.0104(19) -0.001(2)
O6 0.108(3) 0.070(3) 0.091(3) 0.029(3) -0.004(3) -0.006(2)
O7 0.070(3) 0.059(3) 0.080(3) -0.004(2) 0.014(2) -0.008(2)
O8 0.045(2) 0.059(3) 0.057(2) 0.012(2) -0.0001(18) -0.011(2)
O9 0.056(2) 0.054(2) 0.058(2) 0.010(2) -0.0149(18) -0.014(2)
N1 0.037(2) 0.040(3) 0.044(3) 0.003(2) 0.001(2) -0.002(2)
N2 0.044(3) 0.034(3) 0.039(2) -0.002(2) 0.005(2) -0.002(2)
N3 0.041(2) 0.060(3) 0.038(3) 0.001(3) 0.000(2) -0.002(3)
N4 0.059(3) 0.084(4) 0.041(3) -0.016(3) 0.005(2) 0.007(3)
N5 0.066(3) 0.076(4) 0.051(3) -0.012(3) 0.007(3) 0.003(3)
C1 0.046(3) 0.051(4) 0.073(4) 0.001(3) 0.003(3) -0.011(3)
C2 0.041(3) 0.061(4) 0.101(5) -0.004(3) 0.013(3) -0.016(4)
C3 0.051(4) 0.061(4) 0.096(5) 0.015(3) 0.010(3) -0.021(4)
C4 0.050(3) 0.038(3) 0.086(4) 0.002(3) 0.002(3) -0.018(3)
C5 0.043(3) 0.035(3) 0.040(3) 0.002(3) 0.000(2) -0.009(3)
C6 0.047(3) 0.033(3) 0.031(3) 0.001(3) -0.003(2) 0.001(2)
C7 0.059(4) 0.040(3) 0.059(4) -0.004(3) 0.001(3) 0.004(3)
C8 0.057(4) 0.043(4) 0.087(5) -0.017(3) 0.009(3) 0.011(3)
C9 0.048(4) 0.059(4) 0.095(5) -0.004(3) 0.017(3) 0.010(4)
C10 0.051(4) 0.043(4) 0.072(4) 0.005(3) 0.015(3) 0.001(3)
C11 0.035(3) 0.025(3) 0.042(3) 0.004(2) 0.001(2) 0.007(2)
C12 0.041(3) 0.047(4) 0.036(3) -0.001(3) -0.004(3) 0.009(3)
C13 0.048(3) 0.055(4) 0.048(3) 0.008(3) -0.002(3) -0.009(3)
C14 0.030(3) 0.066(4) 0.034(3) 0.005(3) -0.001(2) 0.001(3)
C15 0.043(3) 0.071(4) 0.049(4) 0.004(3) 0.007(3) 0.007(3)
C16 0.052(4) 0.095(5) 0.048(4) 0.007(4) 0.011(3) 0.000(4)
C17 0.049(4) 0.108(6) 0.049(4) 0.020(4) -0.010(3) -0.020(4)
C18 0.053(4) 0.069(4) 0.065(4) 0.001(3) -0.007(3) -0.009(4)
C19 0.039(3) 0.062(4) 0.047(4) 0.002(3) -0.001(3) -0.009(3)

loop_
_atom_type_symbol
_atom_type_description
_atom_type_scat_dispersion_real
_atom_type_scat_dispersion_imag
_atom_type_scat_source
C C 0.0033 0.0016 'International Tables Vol C Tables 4.2.6.8 and 6.1.1.4'
H H 0.0000 0.0000 'International Tables Vol C Tables 4.2.6.8 and 6.1.1.4'
N N 0.0061 0.0033 'International Tables Vol C Tables 4.2.6.8 and 6.1.1.4'
O O 0.0106 0.0060 'International Tables Vol C Tables 4.2.6.8 and 6.1.1.4'
Zn Zn 0.2839 1.4301 'International Tables Vol C Tables 4.2.6.8 and 6.1.1.4'

loop_
_geom_angle_atom_site_label_1
_geom_angle_atom_site_label_2
_geom_angle_atom_site_label_3
_geom_angle_site_symmetry_1
_geom_angle_site_symmetry_3
_geom_angle
O3 Zn1 O1 . . 85.24(12)
O3 Zn1 N2 . . 95.73(15)
O1 Zn1 N2 . . 99.77(13)
O3 Zn1 O2 . . 95.81(13)
O1 Zn1 O2 . . 96.37(12)
N2 Zn1 O2 . . 160.85(13)
O3 Zn1 N1 . . 170.72(14)
O1 Zn1 N1 . . 90.57(13)
N2 Zn1 N1 . . 76.80(16)
O2 Zn1 N1 . . 92.88(14)
O3 Zn1 O4 . . 85.65(11)
O1 Zn1 O4 . . 168.31(12)
N2 Zn1 O4 . . 88.43(13)
O2 Zn1 O4 . . 77.28(11)
N1 Zn1 O4 . . 99.48(13)
Zn1 O1 H1 . . 124.2
Zn1 O1 H2 . . 128.0
H1 O1 H2 . . 107.2
C11 O2 Zn1 3_566 . 115.1(3)
Zn1 O3 H3 . . 131.7
Zn1 O3 H4 . . 120.2
H3 O3 H4 . . 106.5
C11 O4 Zn1 . . 113.6(3)
H20 O5 H19 . . 104.5
H21 O6 H22 . . 101.7
H23 O7 H24 . . 105.8
C1 N1 C5 . . 118.6(5)
C1 N1 Zn1 . . 126.2(4)
C5 N1 Zn1 . . 115.2(3)
C10 N2 C6 . . 117.7(4)
C10 N2 Zn1 . . 125.6(4)
C6 N2 Zn1 . . 116.7(3)
N4 N3 C14 . . 109.4(4)
N4 N3 C13 . . 120.0(4)
C14 N3 C13 . . 130.7(5)
N5 N4 N3 . . 109.8(4)
N4 N5 C19 . . 107.2(5)
N1 C1 C2 . . 123.7(5)
N1 C1 H1A . . 118.1
C2 C1 H1A . . 118.1
C1 C2 C3 . . 117.2(5)
C1 C2 H2A . . 121.4
C3 C2 H2A . . 121.4
C4 C3 C2 . . 119.4(5)
C4 C3 H3A . . 120.3
C2 C3 H3A . . 120.3
C3 C4 C5 . . 119.9(5)
C3 C4 H4A . . 120.1
C5 C4 H4A . . 120.1
N1 C5 C4 . . 121.1(5)
N1 C5 C6 . . 116.0(4)
C4 C5 C6 . . 122.9(5)
N2 C6 C7 . . 121.1(5)
N2 C6 C5 . . 115.4(4)
C7 C6 C5 . . 123.5(5)
C6 C7 C8 . . 120.8(5)
C6 C7 H7 . . 119.6
C8 C7 H7 . . 119.6
C9 C8 C7 . . 117.6(5)
C9 C8 H8 . . 121.2
C7 C8 H8 . . 121.2
C8 C9 C10 . . 119.3(5)
C8 C9 H9 . . 120.4
C10 C9 H9 . . 120.4
N2 C10 C9 . . 123.4(5)
N2 C10 H10 . . 118.3
C9 C10 H10 . . 118.3
O4 C11 O2 . 3_566 126.0(4)
O4 C11 C11 . 3_566 117.8(6)
O2 C11 C11 3_566 3_566 116.2(6)
O8 C12 O9 . . 126.2(5)
O8 C12 C13 . . 118.7(5)
O9 C12 C13 . . 115.1(5)
N3 C13 C12 . . 113.6(4)
N3 C13 H13A . . 108.8
C12 C13 H13A . . 108.8
N3 C13 H13B . . 108.8
C12 C13 H13B . . 108.8
H13A C13 H13B . . 107.7
N3 C14 C19 . . 104.2(4)
N3 C14 C15 . . 132.7(5)
C19 C14 C15 . . 123.1(5)
C16 C15 C14 . . 115.6(6)
C16 C15 H15 . . 122.2
C14 C15 H15 . . 122.2
C15 C16 C17 . . 122.2(6)
C15 C16 H16 . . 118.9
C17 C16 H16 . . 118.9
C18 C17 C16 . . 122.3(6)
C18 C17 H17 . . 118.9
C16 C17 H17 . . 118.9
C17 C18 C19 . . 116.8(6)
C17 C18 H18 . . 121.6
C19 C18 H18 . . 121.6
C14 C19 N5 . . 109.5(5)
C14 C19 C18 . . 120.0(5)
N5 C19 C18 . . 130.5(6)

loop_
_geom_bond_atom_site_label_1
_geom_bond_atom_site_label_2
_geom_bond_site_symmetry_2
_geom_bond_distance
Zn1 O3 . 2.050(3)
Zn1 O1 . 2.070(3)
Zn1 N2 . 2.102(4)
Zn1 O2 . 2.104(3)
Zn1 N1 . 2.147(4)
Zn1 O4 . 2.171(3)
O1 H1 . 0.8501
O1 H2 . 0.8500
O2 C11 3_566 1.273(5)
O3 H3 . 0.8500
O3 H4 . 0.8500
O4 C11 . 1.229(5)
O5 H20 . 0.8500
O5 H19 . 0.8501
O6 H21 . 0.8501
O6 H22 . 0.8499
O7 H23 . 0.8499
O7 H24 . 0.8500
O8 C12 . 1.236(6)
O9 C12 . 1.253(5)
N1 C1 . 1.332(6)
N1 C5 . 1.333(6)
N2 C10 . 1.339(6)
N2 C6 . 1.343(6)
N3 N4 . 1.357(5)
N3 C14 . 1.371(6)
N3 C13 . 1.433(6)
N4 N5 . 1.300(6)
N5 C19 . 1.381(6)
C1 C2 . 1.371(7)
C1 H1A . 0.9300
C2 C3 . 1.381(7)
C2 H2A . 0.9300
C3 C4 . 1.368(7)
C3 H3A . 0.9300
C4 C5 . 1.376(6)
C4 H4A . 0.9300
C5 C6 . 1.481(6)
C6 C7 . 1.374(6)
C7 C8 . 1.387(7)
C7 H7 . 0.9300
C8 C9 . 1.361(7)
C8 H8 . 0.9300
C9 C10 . 1.374(7)
C9 H9 . 0.9300
C10 H10 . 0.9300
C11 O2 3_566 1.273(5)
C11 C11 3_566 1.534(9)
C12 C13 . 1.530(6)
C13 H13A . 0.9700
C13 H13B . 0.9700
C14 C19 . 1.377(7)
C14 C15 . 1.390(6)
C15 C16 . 1.364(7)
C15 H15 . 0.9300
C16 C17 . 1.386(8)
C16 H16 . 0.9300
C17 C18 . 1.358(7)
C17 H17 . 0.9300
C18 C19 . 1.401(7)
C18 H18 . 0.9300

loop_
_geom_hbond_atom_site_label_D
_geom_hbond_atom_site_label_H
_geom_hbond_atom_site_label_A
_geom_hbond_site_symmetry_A
_geom_hbond_distance_DH
_geom_hbond_distance_HA
_geom_hbond_distance_DA
_geom_hbond_angle_DHA
O7 H24 N5 3_666 0.85 2.11 2.924(6) 159.8
O6 H22 O7 4_565 0.85 2.11 2.859(5) 146.3
O1 H2 O2 3_567 0.85 1.96 2.755(4) 155.3
O7 H23 O9 1_556 0.85 1.92 2.748(5) 165.8
O3 H3 O9 1_556 0.85 1.87 2.718(4) 176.8
O1 H1 O8 1_556 0.85 1.85 2.692(4) 171.0
O6 H21 O7 . 0.85 2.05 2.860(5) 160.2
O5 H19 O6 . 0.85 1.88 2.728(5) 177.8
O5 H20 O8 . 0.85 2.08 2.928(5) 174.1
O3 H4 O5 . 0.85 1.83 2.678(4) 171.7

loop_
_geom_torsion_atom_site_label_1
_geom_torsion_atom_site_label_2
_geom_torsion_atom_site_label_3
_geom_torsion_atom_site_label_4
_geom_torsion_site_symmetry_4
_geom_torsion
O3 Zn1 O2 C11 3_566 -83.7(3)
O1 Zn1 O2 C11 3_566 -169.5(3)
N2 Zn1 O2 C11 3_566 43.1(6)
N1 Zn1 O2 C11 3_566 99.6(3)
O4 Zn1 O2 C11 3_566 0.5(3)
O3 Zn1 O4 C11 . 95.5(3)
O1 Zn1 O4 C11 . 56.6(7)
N2 Zn1 O4 C11 . -168.7(3)
O2 Zn1 O4 C11 . -1.5(3)
N1 Zn1 O4 C11 . -92.3(3)
O1 Zn1 N1 C1 . -78.5(4)
N2 Zn1 N1 C1 . -178.4(4)
O2 Zn1 N1 C1 . 18.0(4)
O4 Zn1 N1 C1 . 95.5(4)
O1 Zn1 N1 C5 . 100.9(3)
N2 Zn1 N1 C5 . 1.0(3)
O2 Zn1 N1 C5 . -162.7(3)
O4 Zn1 N1 C5 . -85.1(3)
O3 Zn1 N2 C10 . 7.4(4)
O1 Zn1 N2 C10 . 93.5(4)
O2 Zn1 N2 C10 . -119.4(5)
N1 Zn1 N2 C10 . -178.2(4)
O4 Zn1 N2 C10 . -78.1(4)
O3 Zn1 N2 C6 . -175.8(3)
O1 Zn1 N2 C6 . -89.6(3)
O2 Zn1 N2 C6 . 57.4(6)
N1 Zn1 N2 C6 . -1.3(3)
O4 Zn1 N2 C6 . 98.8(3)
C14 N3 N4 N5 . -0.1(6)
C13 N3 N4 N5 . -179.9(4)
N3 N4 N5 C19 . 0.4(6)
C5 N1 C1 C2 . 0.5(8)
Zn1 N1 C1 C2 . 179.8(4)
N1 C1 C2 C3 . 0.7(9)
C1 C2 C3 C4 . -1.1(9)
C2 C3 C4 C5 . 0.5(9)
C1 N1 C5 C4 . -1.1(7)
Zn1 N1 C5 C4 . 179.4(4)
C1 N1 C5 C6 . 178.8(4)
Zn1 N1 C5 C6 . -0.6(5)
C3 C4 C5 N1 . 0.7(8)
C3 C4 C5 C6 . -179.3(5)
C10 N2 C6 C7 . -2.1(7)
Zn1 N2 C6 C7 . -179.2(3)
C10 N2 C6 C5 . 178.6(4)
Zn1 N2 C6 C5 . 1.5(5)
N1 C5 C6 N2 . -0.6(6)
C4 C5 C6 N2 . 179.4(4)
N1 C5 C6 C7 . -179.9(4)
C4 C5 C6 C7 . 0.1(8)
N2 C6 C7 C8 . 1.6(7)
C5 C6 C7 C8 . -179.0(5)
C6 C7 C8 C9 . -0.4(8)
C7 C8 C9 C10 . -0.3(9)
C6 N2 C10 C9 . 1.4(8)
Zn1 N2 C10 C9 . 178.2(4)
C8 C9 C10 N2 . -0.2(9)
Zn1 O4 C11 O2 3_566 -179.8(4)
Zn1 O4 C11 C11 3_566 2.1(6)
N4 N3 C13 C12 . -89.2(5)
C14 N3 C13 C12 . 91.0(6)
O8 C12 C13 N3 . -25.8(7)
O9 C12 C13 N3 . 155.1(4)
N4 N3 C14 C19 . -0.2(5)
C13 N3 C14 C19 . 179.6(5)
N4 N3 C14 C15 . -178.1(5)
C13 N3 C14 C15 . 1.6(9)
N3 C14 C15 C16 . 177.1(5)
C19 C14 C15 C16 . -0.5(7)
C14 C15 C16 C17 . 0.2(8)
C15 C16 C17 C18 . 1.0(9)
C16 C17 C18 C19 . -1.8(8)
N3 C14 C19 N5 . 0.4(5)
C15 C14 C19 N5 . 178.6(5)
N3 C14 C19 C18 . -178.5(4)
C15 C14 C19 C18 . -0.3(8)
N4 N5 C19 C14 . -0.5(6)
N4 N5 C19 C18 . 178.3(5)
C17 C18 C19 C14 . 1.4(8)
C17 C18 C19 N5 . -177.2(5)
